data_2240078
loop_
_publ_author_name
'Park, Dong Ho'
'Ramkumar, V.'
'Parthiban, P.'

_publ_section_title
;
 Crystal structure of
 2,6-bis(2,5-dimethoxyphenyl)-3,5-dimethylpiperidin-4-one
;
_journal_coeditor_code CV5470
_journal_issue 11
_journal_name_full 'Acta Crystallographica Section E'
_journal_page_first o1160
_journal_paper_doi 10.1107/S1600536814022041
_journal_volume 70
_journal_year 2014
_chemical_formula_iupac 'C23 H29 N O5'
_chemical_formula_moiety 'C23 H29 N O5'
_chemical_formula_sum 'C23 H29 N O5'
_chemical_formula_weight 399.47
_chemical_name_systematic
;
2,6-Bis(2,5-dimethoxyphenyl)-3,5-dimethylpiperidin-4-one
;
_space_group_crystal_system monoclinic
_space_group_IT_number 14
_space_group_name_Hall '-P 2ybc'
_space_group_name_H-M_alt 'P 1 21/c 1'
_symmetry_space_group_name_Hall '-P 2ybc'
_symmetry_space_group_name_H-M 'P 1 21/c 1'
_atom_sites_solution_hydrogens mixed
_audit_creation_method SHELXL-2013
_cell_angle_alpha 90
_cell_angle_beta 92.271(2)
_cell_angle_gamma 90
_cell_formula_units_Z 4
_cell_length_a 11.1358(7)
_cell_length_b 9.4756(5)
_cell_length_c 20.4541(11)
_cell_measurement_temperature 298(2)
_cell_volume 2156.6(2)
_computing_cell_refinement
;
APEX2 and SAINT (Bruker, 2004)
;
_computing_data_collection
;
APEX2 (Bruker, 2004)
;
_computing_data_reduction
;
SAINT and XPREP (Bruker, 2004)
;
_computing_molecular_graphics
;
ORTEP-3 for Windows (Farrugia, 2012)
;
_computing_publication_material
;
SHELXTL (Sheldrick, 2008)
;
_computing_structure_refinement
;
SHELXL97 (Sheldrick, 2008)
;
_computing_structure_solution
;
SHELXS97 (Sheldrick, 2008)
;
_diffrn_ambient_temperature 298(2)
_diffrn_measured_fraction_theta_full 0.903
_diffrn_measured_fraction_theta_max 0.930
_diffrn_measurement_device_type 'Bruker APEXII CCD area-detector'
_diffrn_measurement_method 'phi and omega scans'
_diffrn_radiation_type MoK\a
_diffrn_radiation_wavelength 0.71073
_diffrn_reflns_av_R_equivalents 0.0293
_diffrn_reflns_limit_h_max 12
_diffrn_reflns_limit_h_min -12
_diffrn_reflns_limit_k_max 10
_diffrn_reflns_limit_k_min -11
_diffrn_reflns_limit_l_max 24
_diffrn_reflns_limit_l_min -20
_diffrn_reflns_number 11151
_diffrn_reflns_theta_full 25.242
_diffrn_reflns_theta_max 24.998
_diffrn_reflns_theta_min 2.369
_exptl_absorpt_coefficient_mu 0.086
_exptl_absorpt_correction_T_max 0.987
_exptl_absorpt_correction_T_min 0.979
_exptl_absorpt_correction_type multi-scan
_exptl_absorpt_process_details
;
(SADABS; Bruker, 2004)
;
_exptl_crystal_colour yellow
_exptl_crystal_density_diffrn 1.230
_exptl_crystal_description Block
_exptl_crystal_F_000 856
_exptl_crystal_size_max 0.250
_exptl_crystal_size_mid 0.200
_exptl_crystal_size_min 0.150
_refine_diff_density_max 0.169
_refine_diff_density_min -0.184
_refine_ls_extinction_method none
_refine_ls_goodness_of_fit_ref 0.981
_refine_ls_hydrogen_treatment mixed
_refine_ls_matrix_type full
_refine_ls_number_parameters 272
_refine_ls_number_reflns 3536
_refine_ls_number_restraints 0
_refine_ls_restrained_S_all 0.981
_refine_ls_R_factor_all 0.0819
_refine_ls_R_factor_gt 0.0459
_refine_ls_shift/su_max 0.000
_refine_ls_shift/su_mean 0.000
_refine_ls_structure_factor_coef Fsqd
_refine_ls_weighting_details 'w=1/[\s^2^(Fo^2^)+(0.0405P)^2^+0.9547P] where P=(Fo^2^+2Fc^2^)/3'
_refine_ls_weighting_scheme calc
_refine_ls_wR_factor_gt 0.0984
_refine_ls_wR_factor_ref 0.1163
_reflns_number_gt 2262
_reflns_number_total 3536
_reflns_threshold_expression I>2\s(I)
_cod_data_source_file cv5470sup1.cif
_cod_data_source_block I
_cod_database_code 2240078
_cod_database_fobs_code 2240078
_shelx_space_group_comment
;
The symmetry employed for this shelxl refinement is uniquely defined
by the following loop, which should always be used as a source of
symmetry information in preference to the above space-group names.
They are only intended as comments.
;
_shelx_estimated_absorpt_t_min 0.979
_shelx_estimated_absorpt_t_max 0.987
_shelxl_version_number .2013

loop_
_space_group_symop_operation_xyz
'x, y, z'
'-x, y+1/2, -z+1/2'
'-x, -y, -z'
'x, -y-1/2, z-1/2'

loop_
_atom_site_type_symbol
_atom_site_label
_atom_site_fract_x
_atom_site_fract_y
_atom_site_fract_z
_atom_site_U_iso_or_equiv
_atom_site_adp_type
_atom_site_calc_flag
_atom_site_occupancy
C C1 0.54320(17) 0.4952(2) 0.14728(9) 0.0380(5) Uani d 1
H H1 0.5445 0.3918 0.1468 0.046 Uiso calc 1
C C2 0.59048(18) 0.5485(2) 0.21515(10) 0.0439(5) Uani d 1
H H2 0.5876 0.6519 0.2147 0.053 Uiso calc 1
C C3 0.50346(19) 0.4971(2) 0.26472(10) 0.0447(6) Uani d 1
C C4 0.37508(18) 0.5434(3) 0.25295(10) 0.0465(6) Uani d 1
H H4 0.3737 0.6469 0.2526 0.056 Uiso calc 1
C C5 0.33417(17) 0.4916(2) 0.18398(9) 0.0413(5) Uani d 1
H H5 0.3343 0.3882 0.1834 0.050 Uiso calc 1
C C6 0.61644(17) 0.5504(2) 0.09201(9) 0.0369(5) Uani d 1
C C7 0.6022(2) 0.6895(2) 0.07205(10) 0.0461(6) Uani d 1
H H7 0.5514 0.7484 0.0946 0.055 Uiso calc 1
C C8 0.6620(2) 0.7426(2) 0.01924(11) 0.0510(6) Uani d 1
C C9 0.7397(2) 0.6581(3) -0.01319(10) 0.0520(6) Uani d 1
H H9 0.7807 0.6936 -0.0484 0.062 Uiso calc 1
C C10 0.7570(2) 0.5200(3) 0.00665(10) 0.0495(6) Uani d 1
H H10 0.8106 0.4631 -0.0150 0.059 Uiso calc 1
C C11 0.69529(18) 0.4653(2) 0.05833(9) 0.0404(5) Uani d 1
C C12 0.6457(4) 0.9225(3) -0.06178(14) 0.1112(13) Uani d 1
H H12A 0.7285 0.9324 -0.0725 0.167 Uiso calc 1
H H12B 0.6053 1.0112 -0.0681 0.167 Uiso calc 1
H H12C 0.6080 0.8525 -0.0896 0.167 Uiso calc 1
C C13 0.7419(4) 0.2273(3) 0.03408(15) 0.1146(14) Uani d 1
H H13A 0.6913 0.2362 -0.0048 0.172 Uiso calc 1
H H13B 0.7329 0.1347 0.0523 0.172 Uiso calc 1
H H13C 0.8242 0.2416 0.0233 0.172 Uiso calc 1
C C14 0.7187(2) 0.5047(3) 0.23158(12) 0.0684(8) Uani d 1
H H14A 0.7390 0.5282 0.2763 0.103 Uiso calc 1
H H14B 0.7718 0.5533 0.2034 0.103 Uiso calc 1
H H14C 0.7266 0.4047 0.2255 0.103 Uiso calc 1
C C15 0.2921(2) 0.4933(3) 0.30574(12) 0.0722(8) Uani d 1
H H15A 0.2847 0.3924 0.3037 0.108 Uiso calc 1
H H15B 0.2143 0.5355 0.2988 0.108 Uiso calc 1
H H15C 0.3251 0.5203 0.3480 0.108 Uiso calc 1
C C16 0.20999(18) 0.5443(2) 0.16386(10) 0.0425(5) Uani d 1
C C17 0.10969(19) 0.4552(3) 0.16077(11) 0.0487(6) Uani d 1
C C18 0.0001(2) 0.5069(3) 0.13831(12) 0.0595(7) Uani d 1
H H18 -0.0658 0.4466 0.1353 0.071 Uiso calc 1
C C19 -0.0138(2) 0.6459(3) 0.12020(12) 0.0610(7) Uani d 1
H H19 -0.0886 0.6794 0.1055 0.073 Uiso calc 1
C C20 0.0835(2) 0.7349(3) 0.12398(11) 0.0534(6) Uani d 1
C C21 0.1949(2) 0.6839(3) 0.14593(10) 0.0480(6) Uani d 1
H H21 0.2604 0.7448 0.1486 0.058 Uiso calc 1
C C22 0.0276(3) 0.2382(4) 0.19599(19) 0.1093(13) Uani d 1
H H22A -0.0150 0.2881 0.2287 0.164 Uiso calc 1
H H22B 0.0536 0.1484 0.2131 0.164 Uiso calc 1
H H22C -0.0244 0.2240 0.1580 0.164 Uiso calc 1
C C23 -0.0296(3) 0.9292(4) 0.08139(18) 0.1084(12) Uani d 1
H H23A -0.0539 0.8772 0.0428 0.163 Uiso calc 1
H H23B -0.0200 1.0270 0.0704 0.163 Uiso calc 1
H H23C -0.0897 0.9201 0.1135 0.163 Uiso calc 1
N N1 0.41929(15) 0.5441(2) 0.13674(9) 0.0418(5) Uani d 1
O O1 0.6391(2) 0.88138(18) 0.00307(9) 0.0849(6) Uani d 1
O O2 0.70918(15) 0.32842(17) 0.07975(7) 0.0610(5) Uani d 1
O O3 0.53408(14) 0.4179(2) 0.30899(8) 0.0667(5) Uani d 1
O O4 0.12791(14) 0.31712(18) 0.17881(9) 0.0684(5) Uani d 1
O O5 0.08013(16) 0.8756(2) 0.10695(10) 0.0790(6) Uani d 1
H H1N 0.3918(19) 0.522(2) 0.0956(11) 0.054(7) Uiso d 1

loop_
_atom_site_aniso_label
_atom_site_aniso_U_11
_atom_site_aniso_U_22
_atom_site_aniso_U_33
_atom_site_aniso_U_12
_atom_site_aniso_U_13
_atom_site_aniso_U_23
C1 0.0316(12) 0.0430(13) 0.0398(12) -0.0014(10) 0.0056(9) -0.0003(9)
C2 0.0343(13) 0.0565(14) 0.0410(12) -0.0045(11) 0.0012(9) 0.0011(10)
C3 0.0425(14) 0.0560(15) 0.0355(12) -0.0051(11) 0.0007(10) -0.0054(11)
C4 0.0396(14) 0.0601(15) 0.0405(12) 0.0024(11) 0.0086(10) -0.0017(11)
C5 0.0325(13) 0.0491(14) 0.0428(12) -0.0005(10) 0.0065(9) -0.0020(10)
C6 0.0293(12) 0.0436(13) 0.0378(11) -0.0002(10) 0.0020(9) -0.0019(9)
C7 0.0478(14) 0.0469(15) 0.0442(13) 0.0044(11) 0.0081(10) -0.0026(10)
C8 0.0621(16) 0.0460(15) 0.0452(13) -0.0051(13) 0.0062(12) 0.0016(11)
C9 0.0586(16) 0.0618(17) 0.0364(12) -0.0123(13) 0.0106(11) 0.0012(11)
C10 0.0435(14) 0.0636(17) 0.0422(13) 0.0039(12) 0.0122(10) -0.0060(11)
C11 0.0377(13) 0.0461(14) 0.0374(11) 0.0030(11) 0.0028(10) -0.0005(10)
C12 0.191(4) 0.077(2) 0.065(2) 0.003(2) 0.001(2) 0.0232(16)
C13 0.212(4) 0.059(2) 0.075(2) 0.041(2) 0.034(2) -0.0018(16)
C14 0.0398(15) 0.111(2) 0.0547(15) -0.0071(15) -0.0020(11) 0.0093(15)
C15 0.0505(16) 0.117(2) 0.0500(15) 0.0073(16) 0.0181(12) 0.0062(15)
C16 0.0325(13) 0.0549(15) 0.0407(12) 0.0019(11) 0.0079(9) -0.0023(10)
C17 0.0326(14) 0.0611(17) 0.0530(14) 0.0022(12) 0.0087(10) -0.0008(12)
C18 0.0338(15) 0.0736(19) 0.0712(17) -0.0039(13) 0.0049(12) 0.0005(14)
C19 0.0351(15) 0.083(2) 0.0648(17) 0.0121(15) 0.0022(12) 0.0024(14)
C20 0.0474(16) 0.0579(17) 0.0556(15) 0.0122(14) 0.0087(12) 0.0018(12)
C21 0.0368(14) 0.0584(16) 0.0494(13) 0.0013(12) 0.0085(10) -0.0027(11)
C22 0.065(2) 0.098(3) 0.165(3) -0.0243(19) 0.002(2) 0.051(2)
C23 0.096(3) 0.102(3) 0.128(3) 0.043(2) 0.012(2) 0.030(2)
N1 0.0293(10) 0.0615(13) 0.0347(10) 0.0010(9) 0.0031(8) -0.0022(9)
O1 0.1432(19) 0.0502(12) 0.0627(12) 0.0013(11) 0.0232(11) 0.0144(9)
O2 0.0819(12) 0.0503(10) 0.0522(10) 0.0217(9) 0.0209(8) 0.0043(8)
O3 0.0544(11) 0.0958(14) 0.0499(10) 0.0008(10) 0.0020(8) 0.0231(9)
O4 0.0420(10) 0.0605(12) 0.1031(14) -0.0078(9) 0.0086(9) 0.0132(10)
O5 0.0660(13) 0.0680(13) 0.1032(15) 0.0206(10) 0.0044(10) 0.0128(11)

loop_
_atom_type_symbol
_atom_type_description
_atom_type_scat_dispersion_real
_atom_type_scat_dispersion_imag
_atom_type_scat_source
C C 0.0033 0.0016 'International Tables Vol C Tables 4.2.6.8 and 6.1.1.4'
H H 0.0000 0.0000 'International Tables Vol C Tables 4.2.6.8 and 6.1.1.4'
N N 0.0061 0.0033 'International Tables Vol C Tables 4.2.6.8 and 6.1.1.4'
O O 0.0106 0.0060 'International Tables Vol C Tables 4.2.6.8 and 6.1.1.4'

loop_
_geom_angle_atom_site_label_1
_geom_angle_atom_site_label_2
_geom_angle_atom_site_label_3
_geom_angle
N1 C1 C6 108.28(16)
N1 C1 C2 108.30(16)
C6 C1 C2 112.50(16)
N1 C1 H1 109.2
C6 C1 H1 109.2
C2 C1 H1 109.2
C14 C2 C3 112.79(18)
C14 C2 C1 113.20(18)
C3 C2 C1 106.98(16)
C14 C2 H2 107.9
C3 C2 H2 107.9
C1 C2 H2 107.9
O3 C3 C4 122.4(2)
O3 C3 C2 122.1(2)
C4 C3 C2 115.40(18)
C3 C4 C15 113.20(19)
C3 C4 C5 107.28(16)
C15 C4 C5 112.49(19)
C3 C4 H4 107.9
C15 C4 H4 107.9
C5 C4 H4 107.9
N1 C5 C16 108.48(17)
N1 C5 C4 108.59(17)
C16 C5 C4 112.15(17)
N1 C5 H5 109.2
C16 C5 H5 109.2
C4 C5 H5 109.2
C7 C6 C11 118.11(19)
C7 C6 C1 119.29(18)
C11 C6 C1 122.56(19)
C8 C7 C6 121.4(2)
C8 C7 H7 119.3
C6 C7 H7 119.3
C9 C8 O1 123.8(2)
C9 C8 C7 119.9(2)
O1 C8 C7 116.3(2)
C8 C9 C10 119.6(2)
C8 C9 H9 120.2
C10 C9 H9 120.2
C11 C10 C9 120.8(2)
C11 C10 H10 119.6
C9 C10 H10 119.6
O2 C11 C10 122.92(19)
O2 C11 C6 116.93(18)
C10 C11 C6 120.1(2)
O1 C12 H12A 109.5
O1 C12 H12B 109.5
H12A C12 H12B 109.5
O1 C12 H12C 109.5
H12A C12 H12C 109.5
H12B C12 H12C 109.5
O2 C13 H13A 109.5
O2 C13 H13B 109.5
H13A C13 H13B 109.5
O2 C13 H13C 109.5
H13A C13 H13C 109.5
H13B C13 H13C 109.5
C2 C14 H14A 109.5
C2 C14 H14B 109.5
H14A C14 H14B 109.5
C2 C14 H14C 109.5
H14A C14 H14C 109.5
H14B C14 H14C 109.5
C4 C15 H15A 109.5
C4 C15 H15B 109.5
H15A C15 H15B 109.5
C4 C15 H15C 109.5
H15A C15 H15C 109.5
H15B C15 H15C 109.5
C21 C16 C17 118.5(2)
C21 C16 C5 119.26(19)
C17 C16 C5 122.2(2)
O4 C17 C18 123.2(2)
O4 C17 C16 117.0(2)
C18 C17 C16 119.8(2)
C17 C18 C19 121.3(2)
C17 C18 H18 119.4
C19 C18 H18 119.4
C20 C19 C18 119.5(2)
C20 C19 H19 120.2
C18 C19 H19 120.2
C19 C20 O5 124.5(2)
C19 C20 C21 119.8(2)
O5 C20 C21 115.7(2)
C16 C21 C20 121.1(2)
C16 C21 H21 119.4
C20 C21 H21 119.4
O4 C22 H22A 109.5
O4 C22 H22B 109.5
H22A C22 H22B 109.5
O4 C22 H22C 109.5
H22A C22 H22C 109.5
H22B C22 H22C 109.5
O5 C23 H23A 109.5
O5 C23 H23B 109.5
H23A C23 H23B 109.5
O5 C23 H23C 109.5
H23A C23 H23C 109.5
H23B C23 H23C 109.5
C1 N1 C5 115.22(16)
C1 N1 H1N 110.3(13)
C5 N1 H1N 109.3(13)
C8 O1 C12 118.8(2)
C11 O2 C13 117.55(19)
C17 O4 C22 117.8(2)
C20 O5 C23 117.3(2)

loop_
_geom_bond_atom_site_label_1
_geom_bond_atom_site_label_2
_geom_bond_distance
C1 N1 1.463(2)
C1 C6 1.513(3)
C1 C2 1.550(3)
C1 H1 0.9800
C2 C14 1.511(3)
C2 C3 1.511(3)
C2 H2 0.9800
C3 O3 1.215(2)
C3 C4 1.506(3)
C4 C15 1.525(3)
C4 C5 1.545(3)
C4 H4 0.9800
C5 N1 1.467(2)
C5 C16 1.512(3)
C5 H5 0.9800
C6 C7 1.388(3)
C6 C11 1.394(3)
C7 C8 1.386(3)
C7 H7 0.9300
C8 C9 1.369(3)
C8 O1 1.378(3)
C9 C10 1.381(3)
C9 H9 0.9300
C10 C11 1.384(3)
C10 H10 0.9300
C11 O2 1.376(2)
C12 O1 1.387(3)
C12 H12A 0.9600
C12 H12B 0.9600
C12 H12C 0.9600
C13 O2 1.396(3)
C13 H13A 0.9600
C13 H13B 0.9600
C13 H13C 0.9600
C14 H14A 0.9600
C14 H14B 0.9600
C14 H14C 0.9600
C15 H15A 0.9600
C15 H15B 0.9600
C15 H15C 0.9600
C16 C21 1.381(3)
C16 C17 1.399(3)
C17 O4 1.373(3)
C17 C18 1.377(3)
C18 C19 1.376(3)
C18 H18 0.9300
C19 C20 1.372(3)
C19 H19 0.9300
C20 O5 1.378(3)
C20 C21 1.389(3)
C21 H21 0.9300
C22 O4 1.400(3)
C22 H22A 0.9600
C22 H22B 0.9600
C22 H22C 0.9600
C23 O5 1.405(3)
C23 H23A 0.9600
C23 H23B 0.9600
C23 H23C 0.9600
N1 H1N 0.91(2)

loop_
_geom_torsion_atom_site_label_1
_geom_torsion_atom_site_label_2
_geom_torsion_atom_site_label_3
_geom_torsion_atom_site_label_4
_geom_torsion
N1 C1 C2 C14 -179.85(19)
C6 C1 C2 C14 -60.2(2)
N1 C1 C2 C3 55.3(2)
C6 C1 C2 C3 174.94(18)
C14 C2 C3 O3 -6.6(3)
C1 C2 C3 O3 118.5(2)
C14 C2 C3 C4 177.1(2)
C1 C2 C3 C4 -57.8(2)
O3 C3 C4 C15 5.9(3)
C2 C3 C4 C15 -177.8(2)
O3 C3 C4 C5 -118.8(2)
C2 C3 C4 C5 57.5(2)
C3 C4 C5 N1 -54.6(2)
C15 C4 C5 N1 -179.68(19)
C3 C4 C5 C16 -174.42(18)
C15 C4 C5 C16 60.5(3)
N1 C1 C6 C7 44.2(2)
C2 C1 C6 C7 -75.5(2)
N1 C1 C6 C11 -133.4(2)
C2 C1 C6 C11 106.9(2)
C11 C6 C7 C8 1.5(3)
C1 C6 C7 C8 -176.22(19)
C6 C7 C8 C9 -1.9(3)
C6 C7 C8 O1 178.8(2)
O1 C8 C9 C10 179.9(2)
C7 C8 C9 C10 0.7(3)
C8 C9 C10 C11 0.9(3)
C9 C10 C11 O2 179.8(2)
C9 C10 C11 C6 -1.3(3)
C7 C6 C11 O2 179.04(18)
C1 C6 C11 O2 -3.3(3)
C7 C6 C11 C10 0.1(3)
C1 C6 C11 C10 177.74(19)
N1 C5 C16 C21 -45.6(3)
C4 C5 C16 C21 74.4(2)
N1 C5 C16 C17 132.4(2)
C4 C5 C16 C17 -107.7(2)
C21 C16 C17 O4 179.87(19)
C5 C16 C17 O4 1.9(3)
C21 C16 C17 C18 1.9(3)
C5 C16 C17 C18 -176.0(2)
O4 C17 C18 C19 -179.4(2)
C16 C17 C18 C19 -1.6(4)
C17 C18 C19 C20 0.6(4)
C18 C19 C20 O5 179.7(2)
C18 C19 C20 C21 0.1(4)
C17 C16 C21 C20 -1.3(3)
C5 C16 C21 C20 176.73(19)
C19 C20 C21 C16 0.3(3)
O5 C20 C21 C16 -179.4(2)
C6 C1 N1 C5 176.09(17)
C2 C1 N1 C5 -61.6(2)
C16 C5 N1 C1 -176.60(17)
C4 C5 N1 C1 61.3(2)
C9 C8 O1 C12 30.9(4)
C7 C8 O1 C12 -149.8(3)
C10 C11 O2 C13 -28.2(3)
C6 C11 O2 C13 153.0(3)
C18 C17 O4 C22 -21.9(4)
C16 C17 O4 C22 160.3(2)
C19 C20 O5 C23 -2.8(4)
C21 C20 O5 C23 176.8(2)
